data_4118757
loop_
_publ_author_name
'Jonathan M. Darmon'
'S. Chantal E. Stieber'
'Kevin T. Sylvester'
'Ignacio Fern\'andez'
'Emil Lobkovsky'
'Scott P. Semproni'
'Eckhard Bill'
'Karl Wieghardt'
'Serena DeBeer'
'Paul J. Chirik'

_publ_section_title
;
 Oxidative Addition of Carbon-Carbon Bonds with a Redox-Active
 Bis(imino)pyridine Iron Complex
;
_journal_name_full 'Journal of the American Chemical Society'
_journal_page_first 17125
_journal_page_last 17137
_journal_paper_doi 10.1021/ja306526d
_journal_volume 134
_journal_year 2012
_chemical_formula_moiety 'C45 H51 Fe N3, C4 H10 O'
_chemical_formula_sum 'C49 H61 Fe N3 O'
_chemical_formula_weight 763.86
_chemical_name_systematic
; 
 ? 
;
_space_group_IT_number 14
_symmetry_cell_setting monoclinic
_symmetry_space_group_name_Hall '-P 2ybc'
_symmetry_space_group_name_H-M 'P 1 21/c 1'
_atom_sites_solution_hydrogens mixed
_atom_sites_solution_primary direct
_atom_sites_solution_secondary difmap
_audit_creation_method SHELXL-97
_cell_angle_alpha 90.00
_cell_angle_beta 107.706(3)
_cell_angle_gamma 90.00
_cell_formula_units_Z 4
_cell_length_a 13.3363(8)
_cell_length_b 17.3169(12)
_cell_length_c 19.2559(13)
_cell_measurement_reflns_used 4137
_cell_measurement_temperature 173(2)
_cell_measurement_theta_max 25.65
_cell_measurement_theta_min 2.50
_cell_volume 4236.4(5)
_computing_cell_refinement 'Bruker SAINT+'
_computing_data_collection 'Bruker APEX2'
_computing_data_reduction 'Bruker SAINT+'
_computing_molecular_graphics 'Bruker SHELXTL'
_computing_publication_material 'Bruker SHELXTL'
_computing_structure_refinement 'SHELXL-97 (Sheldrick, 1997)'
_computing_structure_solution 'SHELXS-97 (Sheldrick, 1990)'
_diffrn_ambient_temperature 173(2)
_diffrn_measured_fraction_theta_full 0.995
_diffrn_measured_fraction_theta_max 0.995
_diffrn_measurement_device_type 'Bruker X8 APEX II diffractometer'
_diffrn_measurement_method 'phi and omega scans'
_diffrn_radiation_monochromator graphite
_diffrn_radiation_source 'fine-focus sealed tube'
_diffrn_radiation_type MoK\a
_diffrn_radiation_wavelength 0.71073
_diffrn_reflns_av_R_equivalents 0.0351
_diffrn_reflns_av_sigmaI/netI 0.0375
_diffrn_reflns_limit_h_max 16
_diffrn_reflns_limit_h_min -16
_diffrn_reflns_limit_k_max 21
_diffrn_reflns_limit_k_min -21
_diffrn_reflns_limit_l_max 24
_diffrn_reflns_limit_l_min -24
_diffrn_reflns_number 35285
_diffrn_reflns_theta_full 26.37
_diffrn_reflns_theta_max 26.37
_diffrn_reflns_theta_min 1.60
_diffrn_standards_number 0
_exptl_absorpt_coefficient_mu 0.395
_exptl_absorpt_correction_T_max 0.9431
_exptl_absorpt_correction_T_min 0.8907
_exptl_absorpt_correction_type multi-scan
_exptl_absorpt_process_details SADABS
_exptl_crystal_colour black
_exptl_crystal_density_diffrn 1.198
_exptl_crystal_description block
_exptl_crystal_F_000 1640
_exptl_crystal_size_max 0.30
_exptl_crystal_size_mid 0.20
_exptl_crystal_size_min 0.15
_refine_diff_density_max 1.226
_refine_diff_density_min -0.768
_refine_diff_density_rms 0.063
_refine_ls_extinction_method none
_refine_ls_goodness_of_fit_ref 1.026
_refine_ls_hydrogen_treatment mixed
_refine_ls_matrix_type full
_refine_ls_number_parameters 556
_refine_ls_number_reflns 8629
_refine_ls_number_restraints 0
_refine_ls_restrained_S_all 1.026
_refine_ls_R_factor_all 0.0842
_refine_ls_R_factor_gt 0.0572
_refine_ls_shift/su_max 0.001
_refine_ls_shift/su_mean 0.000
_refine_ls_structure_factor_coef Fsqd
_refine_ls_weighting_details 'calc w=1/[\s^2^(Fo^2^)+(0.0733P)^2^+5.4724P] where P=(Fo^2^+2Fc^2^)/3'
_refine_ls_weighting_scheme calc
_refine_ls_wR_factor_gt 0.1433
_refine_ls_wR_factor_ref 0.1632
_reflns_number_gt 6212
_reflns_number_total 8629
_reflns_threshold_expression >2sigma(I)
_cod_data_source_file ja306526d_si_003_1.cif
_cod_data_source_block ks1
_cod_database_code 4118757

loop_
_symmetry_equiv_pos_as_xyz
'x, y, z'
'-x, y+1/2, -z+1/2'
'-x, -y, -z'
'x, -y-1/2, z-1/2'

loop_
_atom_site_label
_atom_site_type_symbol
_atom_site_fract_x
_atom_site_fract_y
_atom_site_fract_z
_atom_site_U_iso_or_equiv
_atom_site_adp_type
_atom_site_occupancy
_atom_site_symmetry_multiplicity
_atom_site_calc_flag
_atom_site_refinement_flags
O1S O 0.1642(4) -0.1644(3) 0.1746(3) 0.1359(16) Uiso 1 1 d .
Fe1 Fe 0.30996(3) 0.25164(2) 0.13678(2) 0.02863(13) Uani 1 1 d .
N1 N 0.20878(16) 0.29671(13) 0.18063(12) 0.0256(5) Uani 1 1 d .
N2 N 0.36114(17) 0.21378(14) 0.23093(12) 0.0289(5) Uani 1 1 d .
N3 N 0.40812(17) 0.17071(13) 0.12328(12) 0.0269(5) Uani 1 1 d .
C1 C 0.1682(3) 0.3215(2) 0.29659(17) 0.0432(8) Uani 1 1 d .
H1A H 0.2011 0.3691 0.3204 0.065 Uiso 1 1 calc R
H1B H 0.1648 0.2838 0.3337 0.065 Uiso 1 1 calc R
H1C H 0.0968 0.3329 0.2651 0.065 Uiso 1 1 calc R
C2 C 0.2317(2) 0.28925(17) 0.25170(15) 0.0302(6) Uani 1 1 d .
C3 C 0.3222(2) 0.24151(16) 0.28363(15) 0.0307(6) Uani 1 1 d .
C4 C 0.3646(2) 0.21867(19) 0.35586(16) 0.0367(7) Uani 1 1 d .
H4 H 0.337(3) 0.2386(18) 0.3931(18) 0.036(9) Uiso 1 1 d .
C5 C 0.4471(3) 0.16663(19) 0.37305(17) 0.0391(7) Uani 1 1 d .
H5 H 0.482(3) 0.150(2) 0.425(2) 0.055(10) Uiso 1 1 d .
C6 C 0.4858(2) 0.13753(18) 0.31927(17) 0.0348(7) Uani 1 1 d .
H6 H 0.539(3) 0.1025(19) 0.3296(17) 0.039(9) Uiso 1 1 d .
C7 C 0.4410(2) 0.16134(16) 0.24803(15) 0.0294(6) Uani 1 1 d .
C8 C 0.4643(2) 0.13640(16) 0.18363(16) 0.0306(6) Uani 1 1 d .
C9 C 0.5427(3) 0.07318(18) 0.18892(19) 0.0416(7) Uani 1 1 d .
H9A H 0.5403 0.0565 0.1398 0.062 Uiso 1 1 calc R
H9B H 0.5257 0.0294 0.2156 0.062 Uiso 1 1 calc R
H9C H 0.6134 0.0922 0.2148 0.062 Uiso 1 1 calc R
C10 C 0.1075(2) 0.32889(16) 0.14125(14) 0.0269(6) Uani 1 1 d .
C11 C 0.0919(2) 0.40844(17) 0.13415(15) 0.0309(6) Uani 1 1 d .
C12 C -0.0090(2) 0.43425(19) 0.09513(18) 0.0389(7) Uani 1 1 d .
H12 H -0.021(2) 0.488(2) 0.0897(17) 0.037(8) Uiso 1 1 d .
C13 C -0.0897(2) 0.3835(2) 0.06644(18) 0.0433(8) Uani 1 1 d .
H13 H -0.152(3) 0.404(2) 0.0438(19) 0.047(10) Uiso 1 1 d .
C14 C -0.0722(2) 0.3054(2) 0.07378(18) 0.0408(7) Uani 1 1 d .
H14 H -0.124(3) 0.2683(19) 0.0542(18) 0.036(8) Uiso 1 1 d .
C15 C 0.0268(2) 0.27621(17) 0.11092(16) 0.0318(6) Uani 1 1 d .
C16 C 0.1782(2) 0.46679(18) 0.16736(19) 0.0387(7) Uani 1 1 d .
H16 H 0.239(3) 0.438(2) 0.1886(18) 0.044(9) Uiso 1 1 d .
C17 C 0.1976(3) 0.5180(2) 0.1081(2) 0.0534(9) Uani 1 1 d .
H17A H 0.2104 0.4854 0.0700 0.080 Uiso 1 1 calc R
H17B H 0.2592 0.5508 0.1295 0.080 Uiso 1 1 calc R
H17C H 0.1357 0.5505 0.0868 0.080 Uiso 1 1 calc R
C18 C 0.1494(3) 0.5175(2) 0.2238(2) 0.0547(9) Uani 1 1 d .
H18A H 0.0848 0.5462 0.1999 0.082 Uiso 1 1 calc R
H18B H 0.2068 0.5538 0.2451 0.082 Uiso 1 1 calc R
H18C H 0.1382 0.4847 0.2622 0.082 Uiso 1 1 calc R
C19 C 0.0458(3) 0.18981(19) 0.1194(2) 0.0442(8) Uani 1 1 d .
H19 H 0.119(3) 0.181(2) 0.1210(18) 0.047(9) Uiso 1 1 d .
C20 C 0.0318(3) 0.1594(2) 0.1902(2) 0.0623(11) Uani 1 1 d .
H20A H 0.0840 0.1835 0.2318 0.093 Uiso 1 1 calc R
H20B H 0.0415 0.1033 0.1926 0.093 Uiso 1 1 calc R
H20C H -0.0391 0.1720 0.1918 0.093 Uiso 1 1 calc R
C21 C -0.0224(3) 0.1432(2) 0.0549(2) 0.0585(10) Uani 1 1 d .
H21A H -0.0962 0.1462 0.0540 0.088 Uiso 1 1 calc R
H21B H 0.0006 0.0892 0.0600 0.088 Uiso 1 1 calc R
H21C H -0.0153 0.1644 0.0095 0.088 Uiso 1 1 calc R
C22 C 0.4248(2) 0.14790(16) 0.05563(15) 0.0294(6) Uani 1 1 d .
C23 C 0.3476(2) 0.10200(16) 0.00757(16) 0.0320(6) Uani 1 1 d .
C24 C 0.3641(3) 0.07901(18) -0.05711(18) 0.0393(7) Uani 1 1 d .
H24 H 0.315(2) 0.0468(19) -0.0898(18) 0.038(9) Uiso 1 1 d .
C25 C 0.4522(3) 0.10232(19) -0.07512(19) 0.0435(8) Uani 1 1 d .
H25 H 0.461(2) 0.0875(18) -0.1215(18) 0.037(8) Uiso 1 1 d .
C26 C 0.5264(3) 0.14759(19) -0.02753(18) 0.0396(7) Uani 1 1 d .
H26 H 0.587(3) 0.164(2) -0.0384(18) 0.045(9) Uiso 1 1 d .
C27 C 0.5164(2) 0.17063(17) 0.03924(17) 0.0339(6) Uani 1 1 d .
C28 C 0.2510(2) 0.07565(18) 0.02726(17) 0.0354(7) Uani 1 1 d .
H28 H 0.230(2) 0.1179(19) 0.0545(17) 0.040(9) Uiso 1 1 d .
C29 C 0.2757(3) 0.0052(2) 0.0773(2) 0.0565(10) Uani 1 1 d .
H29A H 0.2961 -0.0381 0.0517 0.085 Uiso 1 1 calc R
H29B H 0.2132 -0.0090 0.0911 0.085 Uiso 1 1 calc R
H29C H 0.3337 0.0175 0.1212 0.085 Uiso 1 1 calc R
C30 C 0.1566(3) 0.0588(2) -0.03882(19) 0.0471(8) Uani 1 1 d .
H30A H 0.1411 0.1042 -0.0707 0.071 Uiso 1 1 calc R
H30B H 0.0954 0.0468 -0.0227 0.071 Uiso 1 1 calc R
H30C H 0.1723 0.0147 -0.0656 0.071 Uiso 1 1 calc R
C31 C 0.6052(2) 0.2164(2) 0.09047(19) 0.0397(7) Uani 1 1 d .
H31 H 0.588(3) 0.227(2) 0.1317(19) 0.042(9) Uiso 1 1 d .
C32 C 0.7088(3) 0.1709(2) 0.1102(2) 0.0581(10) Uani 1 1 d .
H32A H 0.6975 0.1192 0.1270 0.087 Uiso 1 1 calc R
H32B H 0.7621 0.1979 0.1490 0.087 Uiso 1 1 calc R
H32C H 0.7330 0.1666 0.0671 0.087 Uiso 1 1 calc R
C33 C 0.6215(3) 0.29379(19) 0.05802(19) 0.0429(8) Uani 1 1 d .
H33A H 0.6411 0.2851 0.0135 0.064 Uiso 1 1 calc R
H33B H 0.6778 0.3223 0.0934 0.064 Uiso 1 1 calc R
H33C H 0.5562 0.3238 0.0462 0.064 Uiso 1 1 calc R
C34 C 0.2566(2) 0.30071(18) 0.04053(16) 0.0358(7) Uani 1 1 d .
C35 C 0.1664(3) 0.2842(2) -0.01677(17) 0.0437(8) Uani 1 1 d .
H35 H 0.124(3) 0.2408(19) -0.0150(18) 0.039(9) Uiso 1 1 d .
C36 C 0.1346(3) 0.3312(3) -0.07895(19) 0.0570(11) Uani 1 1 d .
H36 H 0.071(3) 0.317(2) -0.112(2) 0.059(11) Uiso 1 1 d .
C37 C 0.1941(4) 0.3941(3) -0.0855(2) 0.0592(11) Uani 1 1 d .
H37 H 0.174(3) 0.427(2) -0.129(2) 0.071(12) Uiso 1 1 d .
C38 C 0.2837(3) 0.4125(2) -0.0301(2) 0.0536(10) Uani 1 1 d .
H38 H 0.324(3) 0.461(2) -0.035(2) 0.052(10) Uiso 1 1 d .
C39 C 0.3142(3) 0.36706(19) 0.03226(17) 0.0417(8) Uani 1 1 d .
C40 C 0.4031(3) 0.38406(18) 0.09673(19) 0.0419(8) Uani 1 1 d .
C41 C 0.4763(3) 0.4436(2) 0.1032(3) 0.0572(10) Uani 1 1 d .
H41 H 0.464(3) 0.473(2) 0.060(2) 0.056(11) Uiso 1 1 d .
C42 C 0.5588(3) 0.4529(2) 0.1663(3) 0.0671(12) Uani 1 1 d .
H42 H 0.611(3) 0.492(2) 0.166(2) 0.059(11) Uiso 1 1 d .
C43 C 0.5684(3) 0.4046(2) 0.2246(3) 0.0649(12) Uani 1 1 d .
H43 H 0.631(4) 0.410(3) 0.267(3) 0.082(14) Uiso 1 1 d .
C44 C 0.4959(3) 0.3459(2) 0.2199(2) 0.0497(9) Uani 1 1 d .
H44 H 0.504(3) 0.313(2) 0.265(2) 0.059(11) Uiso 1 1 d .
C45 C 0.4137(2) 0.33403(18) 0.15614(18) 0.0378(7) Uani 1 1 d .
C1S C 0.2580(5) -0.2513(4) 0.1211(4) 0.1070(19) Uiso 1 1 d .
H1SA H 0.2859 -0.3037 0.1213 0.161 Uiso 1 1 calc R
H1SB H 0.3164 -0.2143 0.1341 0.161 Uiso 1 1 calc R
H1SC H 0.2110 -0.2393 0.0723 0.161 Uiso 1 1 calc R
C2S C 0.2024(7) -0.2466(5) 0.1715(5) 0.154(3) Uiso 1 1 d .
H2SA H 0.2484 -0.2622 0.2202 0.184 Uiso 1 1 calc R
H2SB H 0.1414 -0.2822 0.1572 0.184 Uiso 1 1 calc R
C3S C 0.1429(5) -0.1472(3) 0.2380(3) 0.0962(16) Uiso 1 1 d .
H3SA H 0.2063 -0.1559 0.2803 0.115 Uiso 1 1 calc R
H3SB H 0.0856 -0.1806 0.2435 0.115 Uiso 1 1 calc R
C4S C 0.1114(5) -0.0663(3) 0.2348(3) 0.0972(17) Uiso 1 1 d .
H4SA H 0.0952 -0.0527 0.2797 0.146 Uiso 1 1 calc R
H4SB H 0.0489 -0.0583 0.1928 0.146 Uiso 1 1 calc R
H4SC H 0.1689 -0.0337 0.2300 0.146 Uiso 1 1 calc R

loop_
_atom_site_aniso_label
_atom_site_aniso_U_11
_atom_site_aniso_U_22
_atom_site_aniso_U_33
_atom_site_aniso_U_23
_atom_site_aniso_U_13
_atom_site_aniso_U_12
Fe1 0.0277(2) 0.0351(2) 0.0243(2) 0.00188(17) 0.00970(15) 0.00884(17)
N1 0.0220(11) 0.0285(12) 0.0275(12) 0.0014(10) 0.0094(9) 0.0028(9)
N2 0.0272(12) 0.0312(12) 0.0283(12) 0.0024(10) 0.0083(9) 0.0039(10)
N3 0.0271(11) 0.0249(12) 0.0308(12) 0.0000(10) 0.0121(10) 0.0012(9)
C1 0.0477(19) 0.054(2) 0.0338(16) 0.0009(15) 0.0209(14) 0.0126(16)
C2 0.0313(14) 0.0337(15) 0.0287(14) 0.0000(12) 0.0140(11) 0.0016(12)
C3 0.0318(14) 0.0332(15) 0.0279(14) 0.0002(12) 0.0102(11) 0.0029(12)
C4 0.0427(17) 0.0408(17) 0.0267(15) 0.0008(13) 0.0109(13) 0.0017(14)
C5 0.0435(17) 0.0405(18) 0.0288(16) 0.0060(14) 0.0042(13) -0.0006(14)
C6 0.0314(15) 0.0318(16) 0.0384(16) 0.0075(13) 0.0065(12) 0.0042(13)
C7 0.0271(14) 0.0268(14) 0.0337(15) 0.0025(12) 0.0084(11) 0.0010(11)
C8 0.0281(14) 0.0249(14) 0.0409(16) 0.0035(13) 0.0135(12) 0.0029(12)
C9 0.0415(17) 0.0360(17) 0.0496(19) 0.0098(15) 0.0173(15) 0.0141(14)
C10 0.0234(13) 0.0341(15) 0.0247(13) 0.0000(12) 0.0096(10) 0.0034(11)
C11 0.0298(14) 0.0321(15) 0.0333(15) -0.0015(12) 0.0137(12) 0.0029(12)
C12 0.0376(17) 0.0342(17) 0.0448(18) 0.0032(14) 0.0124(14) 0.0081(14)
C13 0.0271(16) 0.054(2) 0.0437(18) 0.0033(16) 0.0032(13) 0.0079(15)
C14 0.0278(15) 0.0443(19) 0.0474(19) -0.0078(16) 0.0071(13) -0.0020(14)
C15 0.0279(14) 0.0326(15) 0.0377(16) -0.0050(13) 0.0142(12) 0.0008(12)
C16 0.0329(16) 0.0311(16) 0.0519(19) -0.0011(15) 0.0128(14) -0.0001(13)
C17 0.058(2) 0.0372(18) 0.076(3) 0.0038(18) 0.037(2) 0.0005(16)
C18 0.059(2) 0.051(2) 0.054(2) -0.0174(18) 0.0172(18) -0.0142(18)
C19 0.0310(16) 0.0366(17) 0.067(2) -0.0095(16) 0.0180(15) -0.0013(14)
C20 0.067(3) 0.040(2) 0.081(3) 0.014(2) 0.025(2) 0.0005(18)
C21 0.043(2) 0.048(2) 0.090(3) -0.026(2) 0.027(2) -0.0137(16)
C22 0.0329(14) 0.0252(14) 0.0335(15) 0.0002(12) 0.0151(12) 0.0058(11)
C23 0.0362(15) 0.0250(14) 0.0375(16) -0.0021(12) 0.0152(13) 0.0033(12)
C24 0.0482(18) 0.0323(16) 0.0406(17) -0.0093(14) 0.0182(15) -0.0017(15)
C25 0.057(2) 0.0371(18) 0.0465(19) -0.0071(15) 0.0305(17) 0.0017(15)
C26 0.0419(17) 0.0369(17) 0.0495(19) -0.0006(15) 0.0281(15) 0.0039(14)
C27 0.0328(15) 0.0318(15) 0.0408(16) 0.0006(13) 0.0165(13) 0.0062(12)
C28 0.0383(16) 0.0323(16) 0.0388(17) -0.0046(14) 0.0168(13) -0.0038(13)
C29 0.054(2) 0.051(2) 0.068(2) 0.0154(19) 0.0239(19) -0.0076(18)
C30 0.0432(18) 0.052(2) 0.0489(19) -0.0087(17) 0.0183(15) -0.0120(16)
C31 0.0295(15) 0.0493(19) 0.0436(18) -0.0003(16) 0.0159(14) -0.0013(14)
C32 0.0330(18) 0.068(3) 0.073(3) 0.016(2) 0.0170(17) 0.0055(17)
C33 0.0414(18) 0.0427(19) 0.0477(19) -0.0059(15) 0.0180(15) -0.0028(15)
C34 0.0407(16) 0.0431(18) 0.0277(14) 0.0033(13) 0.0165(12) 0.0157(14)
C35 0.0476(19) 0.054(2) 0.0299(16) 0.0020(16) 0.0125(14) 0.0154(17)
C36 0.062(2) 0.077(3) 0.0291(17) 0.0001(19) 0.0101(17) 0.029(2)
C37 0.087(3) 0.062(3) 0.0350(19) 0.0185(19) 0.028(2) 0.034(2)
C38 0.078(3) 0.048(2) 0.045(2) 0.0110(17) 0.034(2) 0.023(2)
C39 0.0534(19) 0.0407(18) 0.0396(17) 0.0051(14) 0.0271(15) 0.0200(15)
C40 0.0449(18) 0.0336(17) 0.054(2) -0.0017(15) 0.0254(16) 0.0135(14)
C41 0.064(3) 0.0367(19) 0.080(3) 0.003(2) 0.036(2) 0.0124(18)
C42 0.053(2) 0.036(2) 0.113(4) -0.017(2) 0.026(3) -0.0005(18)
C43 0.051(2) 0.046(2) 0.087(3) -0.019(2) 0.005(2) 0.0095(19)
C44 0.0432(19) 0.0413(19) 0.059(2) -0.0100(18) 0.0068(16) 0.0079(15)
C45 0.0364(16) 0.0349(16) 0.0446(17) -0.0023(14) 0.0162(14) 0.0124(13)

loop_
_atom_type_symbol
_atom_type_description
_atom_type_scat_dispersion_real
_atom_type_scat_dispersion_imag
_atom_type_scat_source
C C 0.0033 0.0016 'International Tables Vol C Tables 4.2.6.8 and 6.1.1.4'
H H 0.0000 0.0000 'International Tables Vol C Tables 4.2.6.8 and 6.1.1.4'
N N 0.0061 0.0033 'International Tables Vol C Tables 4.2.6.8 and 6.1.1.4'
O O 0.0106 0.0060 'International Tables Vol C Tables 4.2.6.8 and 6.1.1.4'
Fe Fe 0.3463 0.8444 'International Tables Vol C Tables 4.2.6.8 and 6.1.1.4'

loop_
_geom_angle_atom_site_label_1
_geom_angle_atom_site_label_2
_geom_angle_atom_site_label_3
_geom_angle
C3S O1S C2S 113.7(6)
N2 Fe1 C45 92.47(12)
N2 Fe1 N1 79.41(9)
C45 Fe1 N1 99.70(11)
N2 Fe1 C34 175.09(12)
C45 Fe1 C34 84.02(14)
N1 Fe1 C34 97.76(10)
N2 Fe1 N3 79.46(10)
C45 Fe1 N3 94.81(11)
N1 Fe1 N3 154.78(9)
C34 Fe1 N3 104.21(10)
C2 N1 C10 117.9(2)
C2 N1 Fe1 115.90(18)
C10 N1 Fe1 125.75(17)
C3 N2 C7 120.2(2)
C3 N2 Fe1 119.65(19)
C7 N2 Fe1 120.08(19)
C8 N3 C22 118.1(2)
C8 N3 Fe1 115.02(18)
C22 N3 Fe1 126.86(18)
N1 C2 C3 113.6(2)
N1 C2 C1 125.0(3)
C3 C2 C1 121.3(3)
N2 C3 C4 121.0(3)
N2 C3 C2 110.2(2)
C4 C3 C2 128.6(3)
C5 C4 C3 118.5(3)
C4 C5 C6 120.6(3)
C7 C6 C5 119.2(3)
N2 C7 C6 120.6(3)
N2 C7 C8 110.5(2)
C6 C7 C8 128.8(3)
N3 C8 C7 114.4(2)
N3 C8 C9 126.0(3)
C7 C8 C9 119.5(3)
C11 C10 C15 122.1(3)
C11 C10 N1 121.4(2)
C15 C10 N1 116.5(2)
C10 C11 C12 117.3(3)
C10 C11 C16 123.0(3)
C12 C11 C16 119.7(3)
C13 C12 C11 121.4(3)
C12 C13 C14 120.2(3)
C13 C14 C15 121.0(3)
C14 C15 C10 117.9(3)
C14 C15 C19 120.9(3)
C10 C15 C19 121.2(3)
C11 C16 C17 110.5(3)
C11 C16 C18 111.0(3)
C17 C16 C18 109.4(3)
C15 C19 C20 112.0(3)
C15 C19 C21 113.3(3)
C20 C19 C21 109.8(3)
C23 C22 C27 121.5(3)
C23 C22 N3 117.9(2)
C27 C22 N3 120.6(3)
C24 C23 C22 118.1(3)
C24 C23 C28 121.0(3)
C22 C23 C28 120.8(3)
C25 C24 C23 121.3(3)
C26 C25 C24 119.7(3)
C25 C26 C27 121.9(3)
C26 C27 C22 117.5(3)
C26 C27 C31 118.4(3)
C22 C27 C31 124.1(3)
C23 C28 C30 113.5(3)
C23 C28 C29 111.1(3)
C30 C28 C29 109.9(3)
C27 C31 C33 112.0(3)
C27 C31 C32 111.0(3)
C33 C31 C32 108.8(3)
C35 C34 C39 116.4(3)
C35 C34 Fe1 129.5(3)
C39 C34 Fe1 113.8(2)
C34 C35 C36 121.4(4)
C37 C36 C35 120.3(4)
C36 C37 C38 120.1(4)
C37 C38 C39 119.7(4)
C38 C39 C34 122.1(3)
C38 C39 C40 124.6(3)
C34 C39 C40 113.3(3)
C41 C40 C45 119.1(3)
C41 C40 C39 126.0(3)
C45 C40 C39 114.9(3)
C42 C41 C40 120.9(4)
C43 C42 C41 119.9(4)
C42 C43 C44 120.2(4)
C43 C44 C45 120.8(4)
C44 C45 C40 119.0(3)
C44 C45 Fe1 127.0(3)
C40 C45 Fe1 114.0(2)
C1S C2S O1S 109.8(7)
O1S C3S C4S 107.9(5)

loop_
_geom_bond_atom_site_label_1
_geom_bond_atom_site_label_2
_geom_bond_distance
O1S C3S 1.369(7)
O1S C2S 1.518(9)
Fe1 N2 1.852(2)
Fe1 C45 1.943(3)
Fe1 N1 1.959(2)
Fe1 C34 1.965(3)
Fe1 N3 1.988(2)
N1 C2 1.315(4)
N1 C10 1.445(3)
N2 C3 1.360(4)
N2 C7 1.362(4)
N3 C8 1.317(4)
N3 C22 1.441(3)
C1 C2 1.491(4)
C2 C3 1.438(4)
C3 C4 1.390(4)
C4 C5 1.383(5)
C5 C6 1.384(4)
C6 C7 1.382(4)
C7 C8 1.433(4)
C8 C9 1.496(4)
C10 C11 1.394(4)
C10 C15 1.396(4)
C11 C12 1.400(4)
C11 C16 1.519(4)
C12 C13 1.369(5)
C13 C14 1.373(5)
C14 C15 1.392(4)
C15 C19 1.518(4)
C16 C17 1.527(5)
C16 C18 1.533(5)
C19 C20 1.525(5)
C19 C21 1.527(5)
C22 C23 1.402(4)
C22 C27 1.408(4)
C23 C24 1.387(4)
C23 C28 1.520(4)
C24 C25 1.382(5)
C25 C26 1.372(5)
C26 C27 1.391(4)
C27 C31 1.515(4)
C28 C30 1.522(4)
C28 C29 1.526(5)
C31 C33 1.522(5)
C31 C32 1.535(5)
C34 C35 1.392(5)
C34 C39 1.417(5)
C35 C36 1.403(5)
C36 C37 1.375(6)
C37 C38 1.377(6)
C38 C39 1.389(5)
C39 C40 1.463(5)
C40 C41 1.399(5)
C40 C45 1.408(5)
C41 C42 1.378(6)
C42 C43 1.374(7)
C43 C44 1.387(6)
C44 C45 1.390(5)
C1S C2S 1.392(10)
C3S C4S 1.458(8)
